data_7108124
loop_
_publ_author_name
'Jiehu Cui'
'Zhenzhong Lu'
'Yizhi Li'
'Zijian Guo'
'Hegen Zheng'

_publ_section_title
;
 A microporous metal-organic framework with FeS2 topology based on
 [Zn6(mu6-O)] cluster for reversible sensing of small molecules
;
_journal_name_full Chem.Commun.
_journal_page_first 7967
_journal_paper_doi 10.1039/c2cc34047j
_journal_volume 48
_journal_year 2012
_chemical_formula_moiety 'C88 H58 N8 O53 Zn12'
_chemical_formula_sum 'C88 H58 N8 O53 Zn12'
_chemical_formula_weight 2860.35
_chemical_name_systematic
;
?
;
_space_group_IT_number 206
_symmetry_cell_setting cubic
_symmetry_space_group_name_Hall '-I 2b 2c 3'
_symmetry_space_group_name_H-M 'I a -3'
_atom_sites_solution_hydrogens geom
_atom_sites_solution_primary direct
_atom_sites_solution_secondary difmap
_audit_creation_method SHELXL-97
_cell_angle_alpha 90.00
_cell_angle_beta 90.00
_cell_angle_gamma 90.00
_cell_formula_units_Z 4
_cell_length_a 22.5150(9)
_cell_length_b 22.5150(9)
_cell_length_c 22.5150(9)
_cell_measurement_reflns_used 1479
_cell_measurement_temperature 291(2)
_cell_measurement_theta_max 2.215
_cell_measurement_theta_min 17.468
_cell_volume 11413.4(8)
_computing_cell_refinement 'SMART (Bruker, 2000)'
_computing_data_collection 'SMART (Bruker, 2000)'
_computing_data_reduction 'SMART (Bruker, 2000)'
_computing_molecular_graphics SHELXTL
_computing_publication_material SHELXTL
_computing_structure_refinement 'SHELXL-97 (Sheldrick, 1997)'
_computing_structure_solution 'SHELXS-97 (Sheldrick, 1990)'
_diffrn_ambient_temperature 291(2)
_diffrn_measured_fraction_theta_full 1.000
_diffrn_measured_fraction_theta_max 1.000
_diffrn_measurement_device_type 'CCD area detector'
_diffrn_measurement_method 'phi and omega scans'
_diffrn_radiation_monochromator graphite
_diffrn_radiation_source 'fine-focus sealed tube'
_diffrn_radiation_type MoK\a
_diffrn_radiation_wavelength 0.71073
_diffrn_reflns_av_R_equivalents 0.0844
_diffrn_reflns_av_sigmaI/netI 0.0382
_diffrn_reflns_limit_h_max 27
_diffrn_reflns_limit_h_min -25
_diffrn_reflns_limit_k_max 22
_diffrn_reflns_limit_k_min -27
_diffrn_reflns_limit_l_max 27
_diffrn_reflns_limit_l_min -27
_diffrn_reflns_number 30157
_diffrn_reflns_theta_full 25.97
_diffrn_reflns_theta_max 25.97
_diffrn_reflns_theta_min 1.81
_exptl_absorpt_coefficient_mu 2.567
_exptl_absorpt_correction_T_max 0.492
_exptl_absorpt_correction_T_min 0.487
_exptl_absorpt_correction_type multi-scan
_exptl_absorpt_process_details 'SADABS; Bruker, 2000'
_exptl_crystal_colour colourless
_exptl_crystal_density_diffrn 1.665
_exptl_crystal_density_method 'not measured'
_exptl_crystal_description block
_exptl_crystal_F_000 5704.0
_exptl_crystal_size_max 0.28
_exptl_crystal_size_mid 0.28
_exptl_crystal_size_min 0.28
_refine_diff_density_max 0.460
_refine_diff_density_min -0.402
_refine_diff_density_rms 0.069
_refine_ls_extinction_method none
_refine_ls_goodness_of_fit_ref 1.036
_refine_ls_hydrogen_treatment constr
_refine_ls_matrix_type full
_refine_ls_number_parameters 137
_refine_ls_number_reflns 1857
_refine_ls_number_restraints 0
_refine_ls_restrained_S_all 1.036
_refine_ls_R_factor_all 0.0584
_refine_ls_R_factor_gt 0.0398
_refine_ls_shift/su_max 0.000
_refine_ls_shift/su_mean 0.000
_refine_ls_structure_factor_coef Fsqd
_refine_ls_weighting_details 'calc w=1/[\s^2^(Fo^2^)+(0.0700P)^2^+1.9900P] where P=(Fo^2^+2Fc^2^)/3'
_refine_ls_weighting_scheme calc
_refine_ls_wR_factor_gt 0.1065
_refine_ls_wR_factor_ref 0.1123
_reflns_number_gt 1479
_reflns_number_total 1873
_reflns_threshold_expression >2sigma(I)
_cod_data_source_file c2cc34047j.txt
_cod_data_source_block aaa
_cod_original_sg_symbol_Hall '-I 2b 2c 3 '
_cod_original_sg_symbol_H-M 'I a -3 '
_cod_database_code 7108124

loop_
_symmetry_equiv_pos_as_xyz
'x, y, z'
'-x+1/2, -y, z+1/2'
'-x, y+1/2, -z+1/2'
'x+1/2, -y+1/2, -z'
'z, x, y'
'z+1/2, -x+1/2, -y'
'-z+1/2, -x, y+1/2'
'-z, x+1/2, -y+1/2'
'y, z, x'
'-y, z+1/2, -x+1/2'
'y+1/2, -z+1/2, -x'
'-y+1/2, -z, x+1/2'
'x+1/2, y+1/2, z+1/2'
'-x+1, -y+1/2, z+1'
'-x+1/2, y+1, -z+1'
'x+1, -y+1, -z+1/2'
'z+1/2, x+1/2, y+1/2'
'z+1, -x+1, -y+1/2'
'-z+1, -x+1/2, y+1'
'-z+1/2, x+1, -y+1'
'y+1/2, z+1/2, x+1/2'
'-y+1/2, z+1, -x+1'
'y+1, -z+1, -x+1/2'
'-y+1, -z+1/2, x+1'
'-x, -y, -z'
'x-1/2, y, -z-1/2'
'x, -y-1/2, z-1/2'
'-x-1/2, y-1/2, z'
'-z, -x, -y'
'-z-1/2, x-1/2, y'
'z-1/2, x, -y-1/2'
'z, -x-1/2, y-1/2'
'-y, -z, -x'
'y, -z-1/2, x-1/2'
'-y-1/2, z-1/2, x'
'y-1/2, z, -x-1/2'
'-x+1/2, -y+1/2, -z+1/2'
'x, y+1/2, -z'
'x+1/2, -y, z'
'-x, y, z+1/2'
'-z+1/2, -x+1/2, -y+1/2'
'-z, x, y+1/2'
'z, x+1/2, -y'
'z+1/2, -x, y'
'-y+1/2, -z+1/2, -x+1/2'
'y+1/2, -z, x'
'-y, z, x+1/2'
'y, z+1/2, -x'

loop_
_atom_site_label
_atom_site_type_symbol
_atom_site_fract_x
_atom_site_fract_y
_atom_site_fract_z
_atom_site_U_iso_or_equiv
_atom_site_adp_type
_atom_site_occupancy
_atom_site_symmetry_multiplicity
_atom_site_calc_flag
_atom_site_refinement_flags
C1 C 0.67495(19) 0.31792(16) 0.04867(16) 0.0383(8) Uani 1 1 d .
C2 C 0.66724(17) 0.37896(16) 0.03356(17) 0.0392(8) Uani 1 1 d .
H2 H 0.6708 0.4080 0.0628 0.047 Uiso 1 1 calc R
C3 C 0.65461(18) 0.39520(17) -0.02407(18) 0.0409(9) Uani 1 1 d .
H3 H 0.6506 0.4351 -0.0338 0.049 Uiso 1 1 calc R
C4 C 0.64794(18) 0.35266(16) -0.06698(17) 0.0386(8) Uani 1 1 d .
C5 C 0.65417(17) 0.29338(16) -0.05313(17) 0.0378(8) Uani 1 1 d .
H5 H 0.6491 0.2646 -0.0823 0.045 Uiso 1 1 calc R
C6 C 0.66802(17) 0.27697(17) 0.00457(17) 0.0373(8) Uani 1 1 d .
H6 H 0.6727 0.2369 0.0135 0.045 Uiso 1 1 calc R
C7 C 0.6957(2) 0.29860(18) 0.10903(18) 0.0446(10) Uani 1 1 d .
C8 C 0.63546(17) 0.36454(17) -0.13546(17) 0.0305(13) Uani 1 3 d S
H8 H 0.6606 0.3394 -0.1606 0.037 Uiso 1 3 calc SR
N1 N 0.5770(2) 0.1325(2) 0.0370(2) 0.0431(12) Uani 0.6667 1 d P
O1 O 0.7500 0.2500 0.2500 0.0362(13) Uani 1 6 d S
O2 O 0.70520(12) 0.24760(12) 0.11500(12) 0.0400(6) Uani 1 1 d .
O3 O 0.69876(11) 0.33515(13) 0.15002(11) 0.0402(6) Uani 1 1 d .
O4 O 0.62619(18) 0.12291(19) 0.05730(18) 0.0416(9) Uani 0.66667 1 d P
O5 O 0.55875(17) 0.18153(19) 0.02925(17) 0.0388(9) Uani 0.66667 1 d P
O6 O 0.54448(18) 0.0915(2) 0.02159(18) 0.0470(11) Uani 0.66667 1 d P
O1W O 0.0000 0.2500 0.3599(4) 0.0417(17) Uani 0.50 2 d SP
H1X H 0.0341 0.2535 0.3441 0.050 Uiso 0.25 1 d PR
H1Y H -0.0266 0.2588 0.3345 0.050 Uiso 0.25 1 d PR
Zn1 Zn 0.677408(19) 0.237394(19) 0.20381(2) 0.03740(19) Uani 1 1 d .

loop_
_atom_site_aniso_label
_atom_site_aniso_U_11
_atom_site_aniso_U_22
_atom_site_aniso_U_33
_atom_site_aniso_U_23
_atom_site_aniso_U_13
_atom_site_aniso_U_12
C1 0.056(2) 0.0276(17) 0.0314(19) 0.0039(14) 0.0010(16) 0.0057(17)
C2 0.045(2) 0.0294(18) 0.043(2) -0.0150(15) 0.0034(16) 0.0015(16)
C3 0.052(2) 0.0324(19) 0.039(2) 0.0073(15) 0.0025(16) 0.0021(16)
C4 0.049(2) 0.0337(19) 0.0332(19) 0.0055(15) -0.0091(16) 0.0066(16)
C5 0.046(2) 0.0300(17) 0.0372(19) -0.0111(14) -0.0058(16) -0.0078(16)
C6 0.044(2) 0.0316(18) 0.0364(19) 0.0069(15) -0.0036(16) 0.0079(15)
C7 0.069(3) 0.032(2) 0.032(2) -0.0040(16) 0.0032(18) -0.0019(18)
C8 0.0305(13) 0.0305(13) 0.0305(13) 0.0070(14) -0.0070(14) -0.0070(14)
N1 0.029(2) 0.055(3) 0.045(3) -0.001(2) 0.019(2) 0.003(2)
O1 0.0362(13) 0.0362(13) 0.0362(13) 0.0022(14) 0.0022(14) -0.0022(14)
O2 0.0429(15) 0.0392(15) 0.0379(14) 0.0033(11) 0.0035(12) -0.0044(11)
O3 0.0312(13) 0.0546(16) 0.0350(14) -0.0153(12) -0.0142(10) 0.0078(11)
O4 0.034(2) 0.047(2) 0.043(2) 0.0045(18) -0.0029(17) 0.0032(18)
O5 0.0280(17) 0.052(2) 0.036(2) 0.0056(18) -0.0076(15) 0.0114(17)
O6 0.038(2) 0.065(3) 0.038(2) 0.002(2) 0.0076(17) 0.005(2)
O1W 0.031(4) 0.042(4) 0.053(5) 0.000 0.000 -0.002(3)
Zn1 0.0374(3) 0.0376(3) 0.0372(3) 0.00325(17) 0.00318(18) -0.00297(18)

loop_
_atom_type_symbol
_atom_type_description
_atom_type_scat_dispersion_real
_atom_type_scat_dispersion_imag
_atom_type_scat_source
C C 0.0033 0.0016 'International Tables Vol C Tables 4.2.6.8 and 6.1.1.4'
H H 0.0000 0.0000 'International Tables Vol C Tables 4.2.6.8 and 6.1.1.4'
N N 0.0061 0.0033 'International Tables Vol C Tables 4.2.6.8 and 6.1.1.4'
O O 0.0106 0.0060 'International Tables Vol C Tables 4.2.6.8 and 6.1.1.4'
Zn Zn 0.2839 1.4301 'International Tables Vol C Tables 4.2.6.8 and 6.1.1.4'

loop_
_geom_angle_atom_site_label_1
_geom_angle_atom_site_label_2
_geom_angle_atom_site_label_3
_geom_angle
_geom_angle_site_symmetry_1
_geom_angle_site_symmetry_3
C6 C1 C2 117.6(3) . .
C6 C1 C7 119.9(3) . .
C2 C1 C7 122.2(3) . .
C3 C2 C1 120.4(3) . .
C3 C2 H2 119.8 . .
C1 C2 H2 119.8 . .
C4 C3 C2 120.1(3) . .
C4 C3 H3 119.9 . .
C2 C3 H3 119.9 . .
C3 C4 C5 120.5(3) . .
C3 C4 C8 125.9(3) . .
C5 C4 C8 113.6(3) . .
C4 C5 C6 119.5(3) . .
C4 C5 H5 120.2 . .
C6 C5 H5 120.2 . .
C1 C6 C5 121.9(3) . .
C1 C6 H6 119.1 . .
C5 C6 H6 119.1 . .
O2 C7 O3 123.6(4) . .
O2 C7 C1 116.3(3) . .
O3 C7 C1 119.9(4) . .
O2 C7 Zn1 53.9(2) . .
O3 C7 Zn1 75.3(2) . .
C1 C7 Zn1 148.9(3) . .
C4 C8 C4 107.8(3) 10_655 7_564
C4 C8 C4 107.7(3) 10_655 .
C4 C8 C4 107.7(3) 7_564 .
C4 C8 H8 111.1 10_655 .
C4 C8 H8 111.1 7_564 .
C4 C8 H8 111.1 . .
O5 N1 O4 122.1(5) . .
O5 N1 O6 116.8(5) . .
O4 N1 O6 121.0(5) . .
Zn1 O1 Zn1 66.461(10) 44_565 .
Zn1 O1 Zn1 66.462(10) 44_565 11_556
Zn1 O1 Zn1 113.541(10) . 11_556
Zn1 O1 Zn1 113.543(10) 44_565 37_655
Zn1 O1 Zn1 180.0 . 37_655
Zn1 O1 Zn1 66.461(10) 11_556 37_655
Zn1 O1 Zn1 113.542(10) 44_565 47_654
Zn1 O1 Zn1 66.460(10) . 47_654
Zn1 O1 Zn1 180.0 11_556 47_654
Zn1 O1 Zn1 113.539(10) 37_655 47_654
Zn1 O1 Zn1 180.0 44_565 8_645
Zn1 O1 Zn1 113.537(10) . 8_645
Zn1 O1 Zn1 113.538(10) 11_556 8_645
Zn1 O1 Zn1 66.459(10) 37_655 8_645
Zn1 O1 Zn1 66.458(10) 47_654 8_645
C7 O2 Zn1 99.3(3) . .
C7 O2 Zn1 129.2(3) . 47_654
Zn1 O2 Zn1 60.54(7) . 47_654
C7 O3 Zn1 130.2(3) . 44_565
H1X O1W H1Y 109.5 . .
O1 Zn1 O3 106.99(8) . 47_654
O1 Zn1 O2 103.90(7) . .
O3 Zn1 O2 95.49(11) 47_654 .
O1 Zn1 Zn1 56.769(5) . 44_565
O3 Zn1 Zn1 160.54(8) 47_654 44_565
O2 Zn1 Zn1 98.90(8) . 44_565
O1 Zn1 Zn1 56.772(5) . 47_654
O3 Zn1 Zn1 76.28(9) 47_654 47_654
O2 Zn1 Zn1 60.67(8) . 47_654
Zn1 Zn1 Zn1 99.50(3) 44_565 47_654
O1 Zn1 O2 102.42(8) . 44_565
O3 Zn1 O2 121.86(11) 47_654 44_565
O2 Zn1 O2 124.32(9) . 44_565
Zn1 Zn1 O2 58.79(7) 44_565 44_565
Zn1 Zn1 O2 157.47(8) 47_654 44_565
O1 Zn1 C7 103.25(10) . .
O3 Zn1 C7 120.30(12) 47_654 .
O2 Zn1 C7 26.80(12) . .
Zn1 Zn1 C7 76.65(9) 44_565 .
Zn1 Zn1 C7 79.39(10) 47_654 .
O2 Zn1 C7 99.38(12) 44_565 .

loop_
_geom_bond_atom_site_label_1
_geom_bond_atom_site_label_2
_geom_bond_distance
_geom_bond_site_symmetry_2
C1 C6 1.364(6) .
C1 C2 1.426(5) .
C1 C7 1.502(5) .
C2 C3 1.378(6) .
C2 H2 0.9300 .
C3 C4 1.369(6) .
C3 H3 0.9300 .
C4 C5 1.378(5) .
C4 C8 1.590(4) .
C5 C6 1.386(5) .
C5 H5 0.9300 .
C6 H6 0.9300 .
C7 O2 1.176(5) .
C7 O3 1.238(5) .
C7 Zn1 2.573(4) .
C8 C4 1.590(4) 10_655
C8 C4 1.590(4) 7_564
C8 H8 0.9800 .
N1 O5 1.192(7) .
N1 O4 1.218(7) .
N1 O6 1.228(7) .
O1 Zn1 1.9578(4) 44_565
O1 Zn1 1.9579(4) .
O1 Zn1 1.9579(4) 11_556
O1 Zn1 1.9579(4) 37_655
O1 Zn1 1.9579(4) 47_654
O1 Zn1 1.9580(4) 8_645
O2 Zn1 2.108(3) .
O2 Zn1 2.149(3) 47_654
O3 Zn1 1.991(3) 44_565
O1W H1X 0.8500 .
O1W H1Y 0.8500 .
Zn1 O3 1.991(3) 47_654
Zn1 Zn1 2.1458(6) 44_565
Zn1 Zn1 2.1459(6) 47_654
Zn1 O2 2.149(3) 44_565

loop_
_geom_torsion_atom_site_label_1
_geom_torsion_atom_site_label_2
_geom_torsion_atom_site_label_3
_geom_torsion_atom_site_label_4
_geom_torsion
_geom_torsion_site_symmetry_1
_geom_torsion_site_symmetry_4
C6 C1 C2 C3 -1.5(6) . .
C7 C1 C2 C3 172.7(4) . .
C1 C2 C3 C4 1.6(6) . .
C2 C3 C4 C5 -0.4(6) . .
C2 C3 C4 C8 -177.9(4) . .
C3 C4 C5 C6 -0.8(6) . .
C8 C4 C5 C6 176.9(4) . .
C2 C1 C6 C5 0.2(6) . .
C7 C1 C6 C5 -174.1(4) . .
C4 C5 C6 C1 0.9(6) . .
C6 C1 C7 O2 0.1(6) . .
C2 C1 C7 O2 -173.9(4) . .
C6 C1 C7 O3 -175.9(4) . .
C2 C1 C7 O3 10.1(7) . .
C6 C1 C7 Zn1 -63.0(7) . .
C2 C1 C7 Zn1 123.0(5) . .
C3 C4 C8 C4 13.3(6) . 10_655
C5 C4 C8 C4 -164.3(3) . 10_655
C3 C4 C8 C4 -102.7(3) . 7_564
C5 C4 C8 C4 79.7(6) . 7_564
O3 C7 O2 Zn1 30.6(5) . .
C1 C7 O2 Zn1 -145.2(3) . .
O3 C7 O2 Zn1 -28.7(6) . 47_654
C1 C7 O2 Zn1 155.5(3) . 47_654
Zn1 C7 O2 Zn1 -59.3(2) . 47_654
O2 C7 O3 Zn1 -13.2(7) . 44_565
C1 C7 O3 Zn1 162.5(3) . 44_565
Zn1 C7 O3 Zn1 12.0(3) . 44_565
Zn1 O1 Zn1 O3 -168.09(9) 44_565 47_654
Zn1 O1 Zn1 O3 -119.77(8) 11_556 47_654
Zn1 O1 Zn1 O3 -8(3) 37_655 47_654
Zn1 O1 Zn1 O3 60.23(8) 47_654 47_654
Zn1 O1 Zn1 O3 11.91(9) 8_645 47_654
Zn1 O1 Zn1 O2 91.62(8) 44_565 .
Zn1 O1 Zn1 O2 139.94(8) 11_556 .
Zn1 O1 Zn1 O2 -108(3) 37_655 .
Zn1 O1 Zn1 O2 -40.06(8) 47_654 .
Zn1 O1 Zn1 O2 -88.38(8) 8_645 .
Zn1 O1 Zn1 Zn1 48.32(3) 11_556 44_565
Zn1 O1 Zn1 Zn1 161(3) 37_655 44_565
Zn1 O1 Zn1 Zn1 -131.68(3) 47_654 44_565
Zn1 O1 Zn1 Zn1 180.0 8_645 44_565
Zn1 O1 Zn1 Zn1 131.68(3) 44_565 47_654
Zn1 O1 Zn1 Zn1 180.0 11_556 47_654
Zn1 O1 Zn1 Zn1 -68(3) 37_655 47_654
Zn1 O1 Zn1 Zn1 -48.32(3) 8_645 47_654
Zn1 O1 Zn1 O2 -38.86(7) 44_565 44_565
Zn1 O1 Zn1 O2 9.46(8) 11_556 44_565
Zn1 O1 Zn1 O2 122(3) 37_655 44_565
Zn1 O1 Zn1 O2 -170.55(8) 47_654 44_565
Zn1 O1 Zn1 O2 141.13(7) 8_645 44_565
Zn1 O1 Zn1 C7 64.04(10) 44_565 .
Zn1 O1 Zn1 C7 112.36(10) 11_556 .
Zn1 O1 Zn1 C7 -135(3) 37_655 .
Zn1 O1 Zn1 C7 -67.64(10) 47_654 .
Zn1 O1 Zn1 C7 -115.96(10) 8_645 .
C7 O2 Zn1 O1 -91.9(3) . .
Zn1 O2 Zn1 O1 38.14(6) 47_654 .
C7 O2 Zn1 O3 159.0(3) . 47_654
Zn1 O2 Zn1 O3 -70.90(10) 47_654 47_654
C7 O2 Zn1 Zn1 -34.1(3) . 44_565
Zn1 O2 Zn1 Zn1 95.95(5) 47_654 44_565
C7 O2 Zn1 Zn1 -130.1(3) . 47_654
C7 O2 Zn1 O2 24.0(3) . 44_565
Zn1 O2 Zn1 O2 154.06(9) 47_654 44_565
Zn1 O2 Zn1 C7 130.1(3) 47_654 .
O2 C7 Zn1 O1 94.7(3) . .
O3 C7 Zn1 O1 -59.3(2) . .
C1 C7 Zn1 O1 176.3(5) . .
O2 C7 Zn1 O3 -24.4(3) . 47_654
O3 C7 Zn1 O3 -178.4(2) . 47_654
C1 C7 Zn1 O3 57.3(6) . 47_654
O3 C7 Zn1 O2 -154.0(4) . .
C1 C7 Zn1 O2 81.6(6) . .
O2 C7 Zn1 Zn1 145.3(3) . 44_565
O3 C7 Zn1 Zn1 -8.7(2) . 44_565
C1 C7 Zn1 Zn1 -133.1(5) . 44_565
O2 C7 Zn1 Zn1 42.8(2) . 47_654
O3 C7 Zn1 Zn1 -111.2(2) . 47_654
C1 C7 Zn1 Zn1 124.4(5) . 47_654
O2 C7 Zn1 O2 -160.1(3) . 44_565
O3 C7 Zn1 O2 45.9(2) . 44_565
C1 C7 Zn1 O2 -78.5(5) . 44_565
